data_1527053
loop_
_publ_author_name
'Zyryanov, V.V.'
'Lapina, O.B.'

_publ_section_title
;
 Mechanochemical synthesis and structure of new phases in the Pb - V- O
 system
;
_journal_name_full 'Neorganicheskie Materialy'
_journal_page_first 331
_journal_page_last 337
_journal_volume 37
_journal_year 2001
_chemical_formula_sum 'O14.75 Pb3.5 V4.51'
_chemical_name_systematic 'Pb3.5 V4.51 O14.75'
_space_group_IT_number 10
_symmetry_space_group_name_Hall '-P 2y'
_symmetry_space_group_name_H-M 'P 1 2/m 1'
_cell_angle_alpha 90
_cell_angle_beta 105.1
_cell_angle_gamma 90
_cell_formula_units_Z 1
_cell_length_a 5.97
_cell_length_b 6.27
_cell_length_c 9.95
_cell_volume 359.588
_citation_journal_id_ASTM NMATEI
_cod_data_source_file Zyryanov_NMATEI_2001_1834.cif
_cod_data_source_block O14.75Pb3.5V4.51
_cod_original_cell_volume 359.5878
_cod_database_code 1527053

loop_
_symmetry_equiv_pos_as_xyz
x,y,z
-x,y,-z
-x,-y,-z
x,-y,z

loop_
_atom_site_label
_atom_site_type_symbol
_atom_site_fract_x
_atom_site_fract_y
_atom_site_fract_z
_atom_site_occupancy
_atom_site_U_iso_or_equiv
O7 O-2 0 0 0.25 1 0.0
V2 V+4 0.551 0.052 0.406 0.135 0.0
O8 O-2 0.5 0.5 0.25 1 0.0
O4 O-2 0.25 0.5 0.5 0.696 0.0
Pb3 Pb+2 0.051 0.552 0.406 0.105 0.0
Pb4 Pb+2 0.549 0.55 0.095 0.114 0.0
Pb1 Pb+2 0.049 0.05 0.095 0.114 0.0
Pb5 Pb+2 0.049 0.05 0.595 0.114 0.0
O2 O-2 0.25 0 0 0.696 0.0
V8 V+4 0.549 0.55 0.595 0.147 0.0
V5 V+4 0.049 0.05 0.595 0.147 0.0
O10 O-2 0 0.25 0.5 0.148 0.0
V3 V+4 0.051 0.552 0.406 0.135 0.0
O9 O-2 0.5 0.25 0 0.148 0.0
O3 O-2 0.25 0 0.5 0.696 0.0
O1 O-2 0.25 0.5 0 0.696 0.0
V6 V+4 0.551 0.052 0.906 0.135 0.0
V4 V+4 0.549 0.55 0.095 0.147 0.0
O6 O-2 0.5 0 0.25 1 0.0
Pb2 Pb+2 0.551 0.052 0.406 0.105 0.0
O12 O-2 0.5 0.25 0.5 0.148 0.0
O5 O-2 0 0.5 0.25 1 0.0
Pb7 Pb+2 0.051 0.552 0.906 0.105 0.0
V7 V+4 0.051 0.552 0.906 0.135 0.0
O11 O-2 0 0.25 0 0.148 0.0
Pb8 Pb+2 0.549 0.55 0.595 0.114 0.0
V1 V+4 0.049 0.05 0.095 0.147 0.0
Pb6 Pb+2 0.551 0.052 0.906 0.105 0.0
